data_2241800
loop_
_publ_author_name
'Khmiyas, Jamal'
'Assani, Abderrazzak'
'Saadi, Mohamed'
'El Ammari, Lahcen'

_publ_section_title
;
 Synthesis and crystal structure of calcium dizinc iron(III)
 tris(orthophosphate), CaZn~2~Fe(PO~4~)~3~
;
_journal_coeditor_code PJ2033
_journal_issue 9
_journal_name_full 'Acta Crystallographica Section E'
_journal_page_first 1260
_journal_page_last 1262
_journal_paper_doi 10.1107/S2056989016012421
_journal_volume 72
_journal_year 2016
_chemical_formula_iupac 'Ca Zn2 Fe (P O4)3'
_chemical_formula_structural 'Ca Zn2 Fe (P O4)3'
_chemical_formula_sum 'Ca Fe O12 P3 Zn2'
_chemical_formula_weight 511.58
_chemical_name_systematic
;
Calcium dizinc iron(III) tris(orthophosphate)
;
_space_group_crystal_system monoclinic
_space_group_IT_number 14
_space_group_name_Hall '-P 2ybc'
_space_group_name_H-M_alt 'P 1 21/c 1'
_symmetry_space_group_name_Hall '-P 2ybc'
_symmetry_space_group_name_H-M 'P 1 21/c 1'
_audit_creation_method SHELXL-2014/7
_cell_angle_alpha 90
_cell_angle_beta 117.788(2)
_cell_angle_gamma 90
_cell_formula_units_Z 4
_cell_length_a 8.5619(3)
_cell_length_b 15.2699(5)
_cell_length_c 8.1190(3)
_cell_measurement_reflns_used 4985
_cell_measurement_temperature 296(2)
_cell_measurement_theta_max 37.644
_cell_measurement_theta_min 2.668
_cell_volume 939.06(6)
_computing_cell_refinement
;
SAINT (Bruker, 2009)
;
_computing_data_collection
;
APEX2 (Bruker, 2009)
;
_computing_data_reduction
;
SAINT (Bruker, 2009)
;
_computing_molecular_graphics
;
ORTEP-3 for Windows (Farrugia, 2012) and DIAMOND (Brandenburg,
2006)
;
_computing_publication_material
;
publCIF (Westrip, 2010)
;
_computing_structure_refinement
;
SHELXL2014 (Sheldrick, 2015b)
;
_computing_structure_solution
;
SHELXT (Sheldrick, 2015a)
;
_diffrn_ambient_temperature 296(2)
_diffrn_measured_fraction_theta_full 0.999
_diffrn_measured_fraction_theta_max 0.999
_diffrn_measurement_device_type 'Bruker X8 APEX'
_diffrn_measurement_method '\f and \w scans'
_diffrn_radiation_monochromator graphite
_diffrn_radiation_source 'fine-focus sealed tube'
_diffrn_radiation_type MoK\a
_diffrn_radiation_wavelength 0.71073
_diffrn_reflns_av_R_equivalents 0.0326
_diffrn_reflns_limit_h_max 14
_diffrn_reflns_limit_h_min -14
_diffrn_reflns_limit_k_max 26
_diffrn_reflns_limit_k_min -26
_diffrn_reflns_limit_l_max 13
_diffrn_reflns_limit_l_min -10
_diffrn_reflns_number 54053
_diffrn_reflns_theta_full 25.242
_diffrn_reflns_theta_max 37.644
_diffrn_reflns_theta_min 2.668
_exptl_absorpt_coefficient_mu 7.718
_exptl_absorpt_correction_T_max 0.7474
_exptl_absorpt_correction_T_min 0.5995
_exptl_absorpt_correction_type multi-scan
_exptl_absorpt_process_details
;
(SADABS; Krause <i>et al.</i>, 2015)
;
_exptl_crystal_colour black
_exptl_crystal_density_diffrn 3.618
_exptl_crystal_description block
_exptl_crystal_F_000 988
_exptl_crystal_size_max 0.30
_exptl_crystal_size_mid 0.26
_exptl_crystal_size_min 0.18
_refine_diff_density_max 1.071
_refine_diff_density_min -0.780
_refine_ls_extinction_method none
_refine_ls_goodness_of_fit_ref 1.042
_refine_ls_hydrogen_treatment undef
_refine_ls_matrix_type full
_refine_ls_number_parameters 172
_refine_ls_number_reflns 4985
_refine_ls_number_restraints 0
_refine_ls_restrained_S_all 1.042
_refine_ls_R_factor_all 0.0211
_refine_ls_R_factor_gt 0.0170
_refine_ls_shift/su_max 0.003
_refine_ls_shift/su_mean 0.000
_refine_ls_structure_factor_coef Fsqd
_refine_ls_weighting_details 'w=1/[\s^2^(Fo^2^)+(0.0174P)^2^+0.7655P] where P=(Fo^2^+2Fc^2^)/3'
_refine_ls_weighting_scheme calc
_refine_ls_wR_factor_gt 0.0401
_refine_ls_wR_factor_ref 0.0412
_reflns_number_gt 4493
_reflns_number_total 4985
_reflns_threshold_expression 'I > 2\s(I)'
_cod_data_source_file pj2033sup1.cif
_cod_data_source_block I
_cod_database_code 2241800
_shelx_space_group_comment
;
The symmetry employed for this shelxl refinement is uniquely defined
by the following loop, which should always be used as a source of
symmetry information in preference to the above space-group names.
They are only intended as comments.
;

loop_
_space_group_symop_operation_xyz
'x, y, z'
'-x, y+1/2, -z+1/2'
'-x, -y, -z'
'x, -y-1/2, z-1/2'

loop_
_atom_site_type_symbol
_atom_site_label
_atom_site_fract_x
_atom_site_fract_y
_atom_site_fract_z
_atom_site_U_iso_or_equiv
_atom_site_adp_type
_atom_site_calc_flag
_atom_site_occupancy
Zn Zn1 0.81685(2) 0.73588(2) 0.30142(2) 0.00740(3) Uani d 1
Zn Zn2 0.88412(2) 0.52265(2) 0.59417(2) 0.01026(3) Uani d 1
Fe Fe1 0.67075(2) 0.49009(2) 0.83003(2) 0.00500(3) Uani d 1
Ca Ca1 0.27619(3) 0.75762(2) 0.47919(3) 0.01070(4) Uani d 1
P P1 0.29665(3) 0.58370(2) 0.77261(4) 0.00503(4) Uani d 1
P P2 0.96807(3) 0.62244(2) 0.09438(4) 0.00499(4) Uani d 1
P P3 0.60325(3) 0.64096(2) 0.49014(4) 0.00491(4) Uani d 1
O O1 0.29942(13) 0.67932(6) 0.72349(13) 0.01271(15) Uani d 1
O O2 0.30273(12) 0.58596(6) 0.96463(12) 0.01006(14) Uani d 1
O O3 0.12207(10) 0.54161(6) 0.62684(12) 0.01114(15) Uani d 1
O O4 0.43948(11) 0.52893(6) 0.76475(14) 0.01312(16) Uani d 1
O O5 0.77926(10) 0.58832(5) 0.00379(12) 0.00895(13) Uani d 1
O O6 1.00136(11) 0.67493(6) -0.04745(13) 0.01045(14) Uani d 1
O O7 1.00262(11) 0.68143(6) 0.26134(13) 0.01055(14) Uani d 1
O O8 1.09932(10) 0.54481(5) 0.17408(12) 0.00724(13) Uani d 1
O O9 0.75426(11) 0.65280(6) 0.43941(13) 0.01160(15) Uani d 1
O O10 0.59377(10) 0.71947(6) 0.60355(12) 0.00974(14) Uani d 1
O O11 0.66602(11) 0.55677(5) 0.61102(12) 0.00822(13) Uani d 1
O O12 0.41993(10) 0.62799(6) 0.32620(12) 0.01012(14) Uani d 1

loop_
_atom_site_aniso_label
_atom_site_aniso_U_11
_atom_site_aniso_U_22
_atom_site_aniso_U_33
_atom_site_aniso_U_12
_atom_site_aniso_U_13
_atom_site_aniso_U_23
Zn1 0.00645(5) 0.00817(5) 0.00801(6) 0.00013(4) 0.00374(4) 0.00104(4)
Zn2 0.00760(5) 0.01471(6) 0.01073(6) 0.00042(4) 0.00616(4) -0.00080(5)
Fe1 0.00454(5) 0.00602(6) 0.00488(6) 0.00044(4) 0.00256(4) 0.00061(4)
Ca1 0.01029(8) 0.01095(9) 0.01178(10) 0.00175(6) 0.00591(7) 0.00601(7)
P1 0.00467(9) 0.00607(10) 0.00452(10) 0.00011(7) 0.00229(8) -0.00022(8)
P2 0.00441(9) 0.00482(10) 0.00581(11) 0.00038(7) 0.00243(8) -0.00009(8)
P3 0.00448(9) 0.00500(10) 0.00483(10) 0.00004(7) 0.00182(8) 0.00031(8)
O1 0.0222(4) 0.0076(3) 0.0109(4) -0.0001(3) 0.0098(3) 0.0019(3)
O2 0.0169(3) 0.0093(3) 0.0063(3) 0.0009(3) 0.0073(3) 0.0011(3)
O3 0.0051(3) 0.0176(4) 0.0102(4) -0.0030(3) 0.0030(3) -0.0063(3)
O4 0.0065(3) 0.0172(4) 0.0157(4) 0.0026(3) 0.0052(3) -0.0045(3)
O5 0.0056(3) 0.0100(3) 0.0101(3) -0.0016(2) 0.0028(2) -0.0034(3)
O6 0.0097(3) 0.0107(3) 0.0132(4) 0.0029(3) 0.0072(3) 0.0061(3)
O7 0.0079(3) 0.0122(3) 0.0115(4) -0.0005(2) 0.0045(3) -0.0062(3)
O8 0.0065(3) 0.0073(3) 0.0088(3) 0.0026(2) 0.0043(2) 0.0020(2)
O9 0.0111(3) 0.0118(3) 0.0161(4) 0.0008(3) 0.0098(3) 0.0042(3)
O10 0.0076(3) 0.0091(3) 0.0103(3) 0.0006(2) 0.0024(3) -0.0040(3)
O11 0.0100(3) 0.0080(3) 0.0082(3) 0.0028(2) 0.0055(3) 0.0039(3)
O12 0.0068(3) 0.0086(3) 0.0097(3) -0.0002(2) -0.0006(3) -0.0020(3)

loop_
_atom_type_symbol
_atom_type_description
_atom_type_scat_dispersion_real
_atom_type_scat_dispersion_imag
_atom_type_scat_source
O O 0.0106 0.0060 'International Tables Vol C Tables 4.2.6.8 and 6.1.1.4'
P P 0.1023 0.0942 'International Tables Vol C Tables 4.2.6.8 and 6.1.1.4'
Ca Ca 0.2262 0.3064 'International Tables Vol C Tables 4.2.6.8 and 6.1.1.4'
Fe Fe 0.3463 0.8444 'International Tables Vol C Tables 4.2.6.8 and 6.1.1.4'
Zn Zn 0.2839 1.4301 'International Tables Vol C Tables 4.2.6.8 and 6.1.1.4'

loop_
_geom_angle_atom_site_label_1
_geom_angle_atom_site_label_2
_geom_angle_atom_site_label_3
_geom_angle_site_symmetry_1
_geom_angle_site_symmetry_3
_geom_angle
O9 Zn1 O7 . . 106.60(4)
O9 Zn1 O10 . 4_575 106.09(4)
O7 Zn1 O10 . 4_575 124.80(4)
O9 Zn1 O6 . 4_576 116.31(4)
O7 Zn1 O6 . 4_576 85.46(3)
O10 Zn1 O6 4_575 4_576 116.93(4)
O3 Zn2 O11 1_655 . 154.16(4)
O3 Zn2 O3 1_655 3_666 77.67(4)
O11 Zn2 O3 . 3_666 123.13(3)
O3 Zn2 O8 1_655 3_766 108.82(4)
O11 Zn2 O8 . 3_766 75.00(3)
O3 Zn2 O8 3_666 3_766 121.44(4)
O3 Zn2 O9 1_655 . 98.73(4)
O11 Zn2 O9 . . 65.84(3)
O3 Zn2 O9 3_666 . 97.26(4)
O8 Zn2 O9 3_766 . 135.92(3)
O4 Fe1 O2 . 3_667 96.63(4)
O4 Fe1 O5 . 1_556 92.55(4)
O2 Fe1 O5 3_667 1_556 90.75(4)
O4 Fe1 O11 . . 90.37(4)
O2 Fe1 O11 3_667 . 171.82(3)
O5 Fe1 O11 1_556 . 93.18(4)
O4 Fe1 O8 . 3_766 164.34(4)
O2 Fe1 O8 3_667 3_766 97.38(3)
O5 Fe1 O8 1_556 3_766 94.22(3)
O11 Fe1 O8 . 3_766 75.18(3)
O4 Fe1 O12 . 3_666 93.16(4)
O2 Fe1 O12 3_667 3_666 82.55(4)
O5 Fe1 O12 1_556 3_666 171.65(3)
O11 Fe1 O12 . 3_666 92.86(4)
O8 Fe1 O12 3_766 3_666 81.77(3)
O1 Ca1 O1 . 4_575 167.91(4)
O1 Ca1 O2 . 4_575 126.91(3)
O1 Ca1 O2 4_575 4_575 60.49(3)
O1 Ca1 O7 . 1_455 92.62(3)
O1 Ca1 O7 4_575 1_455 90.17(3)
O2 Ca1 O7 4_575 1_455 120.77(3)
O1 Ca1 O6 . 4_476 89.31(3)
O1 Ca1 O6 4_575 4_476 102.55(3)
O2 Ca1 O6 4_575 4_476 72.04(3)
O7 Ca1 O6 1_455 4_476 65.76(3)
O1 Ca1 O10 . . 83.50(3)
O1 Ca1 O10 4_575 . 85.92(3)
O2 Ca1 O10 4_575 . 98.16(3)
O7 Ca1 O10 1_455 . 132.22(3)
O6 Ca1 O10 4_476 . 160.73(3)
O1 Ca1 O12 . . 97.73(3)
O1 Ca1 O12 4_575 . 71.19(3)
O2 Ca1 O12 4_575 . 126.00(3)
O7 Ca1 O12 1_455 . 79.74(3)
O6 Ca1 O12 4_476 . 145.10(3)
O10 Ca1 O12 . . 53.99(3)
O1 Ca1 O12 . 4_576 69.93(3)
O1 Ca1 O12 4_575 4_576 114.39(3)
O2 Ca1 O12 4_575 4_576 57.96(3)
O7 Ca1 O12 1_455 4_576 140.52(3)
O6 Ca1 O12 4_476 4_576 78.49(3)
O10 Ca1 O12 . 4_576 82.24(3)
O12 Ca1 O12 . 4_576 135.98(3)
O4 P1 O1 . . 114.24(6)
O4 P1 O2 . . 114.28(5)
O1 P1 O2 . . 104.36(5)
O4 P1 O3 . . 104.50(5)
O1 P1 O3 . . 109.05(5)
O2 P1 O3 . . 110.42(5)
O5 P2 O6 . . 110.07(5)
O5 P2 O7 . . 110.55(5)
O6 P2 O7 . . 109.20(5)
O5 P2 O8 . . 109.84(5)
O6 P2 O8 . . 111.11(5)
O7 P2 O8 . . 106.00(5)
O12 P3 O10 . . 107.69(5)
O12 P3 O9 . . 115.63(5)
O10 P3 O9 . . 110.75(5)
O12 P3 O11 . . 110.86(5)
O10 P3 O11 . . 111.50(5)
O9 P3 O11 . . 100.36(5)

loop_
_geom_bond_atom_site_label_1
_geom_bond_atom_site_label_2
_geom_bond_site_symmetry_2
_geom_bond_distance
Zn1 O9 . 1.9266(9)
Zn1 O7 . 1.9518(8)
Zn1 O10 4_575 1.9578(8)
Zn1 O6 4_576 2.0120(8)
Zn2 O3 1_655 1.9496(8)
Zn2 O11 . 2.0038(8)
Zn2 O3 3_666 2.0241(9)
Zn2 O8 3_766 2.0911(8)
Zn2 O9 . 2.3371(9)
Fe1 O4 . 1.8908(8)
Fe1 O2 3_667 1.9561(9)
Fe1 O5 1_556 1.9700(8)
Fe1 O11 . 2.0330(8)
Fe1 O8 3_766 2.0547(8)
Fe1 O12 3_666 2.1318(8)
Ca1 O1 . 2.2439(9)
Ca1 O1 4_575 2.3795(10)
Ca1 O2 4_575 2.4075(9)
Ca1 O7 1_455 2.4709(9)
Ca1 O6 4_476 2.4840(9)
Ca1 O10 . 2.4885(8)
Ca1 O12 . 2.8984(9)
P1 O4 . 1.5073(9)
P1 O1 . 1.5166(9)
P1 O2 . 1.5358(9)
P1 O3 . 1.5487(8)
P2 O5 . 1.5222(8)
P2 O6 . 1.5348(9)
P2 O7 . 1.5371(9)
P2 O8 . 1.5519(8)
P3 O12 . 1.5253(8)
P3 O10 . 1.5365(9)
P3 O9 . 1.5396(9)
P3 O11 . 1.5534(8)

_cod_database_fobs_code 2241800
